data_4112166
loop_
_publ_author_name
'Yueh-Chun Liao'
'Fen-Ling Liao'
'Wei-Kuo Chang'
'Sue-Lein Wang'

_publ_section_title
;
 A Zeolitic Organo-Metallophosphate Hybrid Material with Bimodal Porosity
;
_journal_name_full 'Journal of the American Chemical Society'
_journal_page_first 1320
_journal_page_last 1321
_journal_paper_doi 10.1021/ja0390146
_journal_volume 126
_journal_year 2004
_chemical_formula_sum 'C21 H22 N2 O12 P2 Zn2'
_chemical_formula_weight 687.09
_space_group_IT_number 14
_symmetry_cell_setting monoclinic
_symmetry_space_group_name_Hall '-P 2ybc'
_symmetry_space_group_name_H-M 'P 1 21/c 1'
_atom_sites_solution_hydrogens geom
_atom_sites_solution_primary direct
_atom_sites_solution_secondary difmap
_audit_creation_method SHELXL-97
_cell_angle_alpha 90.00
_cell_angle_beta 92.213(3)
_cell_angle_gamma 90.00
_cell_formula_units_Z 4
_cell_length_a 27.581(4)
_cell_length_b 9.1114(15)
_cell_length_c 9.9791(16)
_cell_measurement_reflns_used 4789
_cell_measurement_temperature 293(2)
_cell_measurement_theta_max 28.35
_cell_measurement_theta_min 0.74
_cell_volume 2505.9(7)
_computing_cell_refinement 'Brucker SMART'
_computing_data_collection 'Brucker SMART'
_computing_data_reduction 'Brucker SHELXTL'
_computing_molecular_graphics 'Bruker SHELXTL'
_computing_publication_material 'Bruker SHELXTL'
_computing_structure_refinement 'SHELXL-97 (Sheldrick, 1997)'
_computing_structure_solution 'SHELXS-97 (Sheldrick, 1990)'
_diffrn_ambient_temperature 293(2)
_diffrn_measured_fraction_theta_full 0.994
_diffrn_measured_fraction_theta_max 0.994
_diffrn_measurement_device_type 'CCD area detector'
_diffrn_measurement_method 'phi and omega scans'
_diffrn_radiation_monochromator graphite
_diffrn_radiation_source 'fine-focus sealed tube'
_diffrn_radiation_type MoK\a
_diffrn_radiation_wavelength 0.71073
_diffrn_reflns_av_R_equivalents 0.0000
_diffrn_reflns_av_sigmaI/netI 0.0497
_diffrn_reflns_limit_h_max 33
_diffrn_reflns_limit_h_min -36
_diffrn_reflns_limit_k_max 12
_diffrn_reflns_limit_k_min -12
_diffrn_reflns_limit_l_max 13
_diffrn_reflns_limit_l_min -13
_diffrn_reflns_number 20241
_diffrn_reflns_theta_full 28.35
_diffrn_reflns_theta_max 28.35
_diffrn_reflns_theta_min 0.74
_exptl_absorpt_coefficient_mu 2.111
_exptl_absorpt_correction_T_max 0.921
_exptl_absorpt_correction_T_min 0.598
_exptl_absorpt_correction_type empirical
_exptl_absorpt_process_details none
_exptl_crystal_colour Brown
_exptl_crystal_density_diffrn 1.821
_exptl_crystal_description lamellar
_exptl_crystal_F_000 1392
_exptl_crystal_size_max 0.4
_exptl_crystal_size_mid 0.4
_exptl_crystal_size_min 0.2
_refine_diff_density_max 1.618
_refine_diff_density_min -1.166
_refine_diff_density_rms 0.184
_refine_ls_extinction_coef 0.0030(5)
_refine_ls_extinction_expression Fc^*^=kFc[1+0.001xFc^2^\l^3^/sin(2\q)]^-1/4^
_refine_ls_extinction_method SHELXL
_refine_ls_goodness_of_fit_ref 1.071
_refine_ls_hydrogen_treatment mixed
_refine_ls_matrix_type full
_refine_ls_number_parameters 354
_refine_ls_number_reflns 20241
_refine_ls_number_restraints 0
_refine_ls_restrained_S_all 1.071
_refine_ls_R_factor_all 0.0893
_refine_ls_R_factor_gt 0.0766
_refine_ls_shift/su_max 0.007
_refine_ls_shift/su_mean 0.001
_refine_ls_structure_factor_coef Fsqd
_refine_ls_weighting_details 'calc w=1/[\s^2^(Fo^2^)+(0.1313P)^2^+11.3092P] where P=(Fo^2^+2Fc^2^)/3'
_refine_ls_weighting_scheme calc
_refine_ls_wR_factor_gt 0.2230
_refine_ls_wR_factor_ref 0.2300
_reflns_number_gt 16044
_reflns_number_total 20241
_reflns_threshold_expression >2sigma(I)
_cod_data_source_file ja0390146si20031013_093615.cif
_cod_data_source_block fullt
_cod_database_code 4112166

loop_
_symmetry_equiv_pos_as_xyz
'x, y, z'
'-x, y+1/2, -z+1/2'
'-x, -y, -z'
'x, -y-1/2, z-1/2'

loop_
_atom_site_label
_atom_site_type_symbol
_atom_site_fract_x
_atom_site_fract_y
_atom_site_fract_z
_atom_site_U_iso_or_equiv
_atom_site_adp_type
_atom_site_occupancy
_atom_site_symmetry_multiplicity
_atom_site_calc_flag
Zn1 Zn -0.049483(17) 1.17781(5) -0.59622(5) 0.01827(14) Uani 1 1 d
Zn2 Zn -0.451597(18) 1.17815(6) -0.58807(5) 0.02421(16) Uani 1 1 d
P1 P -0.02656(4) 1.08033(12) -0.30462(11) 0.0181(2) Uani 1 1 d
P2 P -0.47661(4) 1.07746(14) -0.30108(12) 0.0235(3) Uani 1 1 d
O1 O -0.03257(12) 1.2031(3) -0.4062(3) 0.0259(7) Uani 1 1 d
O2 O -0.02173(11) 1.3569(3) -0.6613(3) 0.0238(7) Uani 1 1 d
O3 O -0.01629(12) 1.0152(4) -0.6715(4) 0.0356(8) Uani 1 1 d
O4 O -0.07366(13) 0.9809(4) -0.3126(4) 0.0400(9) Uani 1 1 d
O5 O -0.46721(12) 1.1974(3) -0.4024(3) 0.0275(7) Uani 1 1 d
O6 O -0.47579(12) 1.0019(4) -0.6734(4) 0.0361(9) Uani 1 1 d
O7 O -0.47678(12) 1.3621(4) -0.6591(3) 0.0326(8) Uani 1 1 d
O8 O -0.43518(13) 0.9596(4) -0.3111(4) 0.0421(10) Uani 1 1 d
O9 O -0.11830(11) 1.1325(4) -0.6196(4) 0.0371(9) Uani 1 1 d
O10 O -0.38192(12) 1.1657(4) -0.6160(4) 0.0387(9) Uani 1 1 d
O11 O -0.14311(14) 1.3054(5) -0.7639(5) 0.0514(12) Uani 1 1 d
O12 O -0.35651(13) 1.0408(5) -0.4341(5) 0.0572(12) Uani 1 1 d
N1 N 0.42831(18) 1.4100(8) -0.5628(6) 0.0597(17) Uani 1 1 d
N2 N 0.06760(14) 1.3818(5) -0.5432(5) 0.0369(10) Uani 1 1 d
C1 C -0.15033(17) 1.2044(6) -0.6842(5) 0.0327(11) Uani 1 1 d
C2 C -0.20194(15) 1.1645(5) -0.6534(5) 0.0276(11) Uani 1 1 d
C3 C -0.23998(17) 1.2320(7) -0.7279(6) 0.0416(14) Uani 1 1 d
C4 C -0.28757(17) 1.2088(6) -0.6947(6) 0.0400(13) Uani 1 1 d
C5 C -0.29798(16) 1.1191(6) -0.5859(5) 0.0317(11) Uani 1 1 d
C6 C -0.26042(18) 1.0456(6) -0.5178(6) 0.0346(12) Uani 1 1 d
C7 C -0.21258(18) 1.0700(6) -0.5502(5) 0.0354(12) Uani 1 1 d
C8 C -0.34958(17) 1.1056(6) -0.5402(6) 0.0341(12) Uani 1 1 d
C9 C 0.4230(2) 1.2996(10) -0.4822(9) 0.073(3) Uani 1 1 d
C10 C 0.3804(2) 1.2823(8) -0.4172(6) 0.0501(16) Uani 1 1 d
C11 C 0.34340(18) 1.3815(6) -0.4348(6) 0.0360(12) Uani 1 1 d
C12 C 0.3507(2) 1.4971(7) -0.5210(7) 0.0499(16) Uani 1 1 d
C13 C 0.3936(3) 1.5094(9) -0.5851(8) 0.067(2) Uani 1 1 d
C14 C 0.29774(18) 1.3663(8) -0.3567(7) 0.0512(16) Uani 1 1 d
C15 C 0.2509(2) 1.3809(7) -0.4395(7) 0.0449(15) Uani 1 1 d
C16 C 0.20729(19) 1.3599(8) -0.3503(7) 0.0498(16) Uani 1 1 d
C17 C 0.08013(18) 1.2646(6) -0.4689(6) 0.0418(13) Uani 1 1 d
C18 C 0.12536(17) 1.2562(6) -0.4101(7) 0.0416(14) Uani 1 1 d
C19 C 0.15832(16) 1.3668(6) -0.4238(5) 0.0313(11) Uani 1 1 d
C20 C 0.14504(18) 1.4882(6) -0.5039(6) 0.0392(13) Uani 1 1 d
C21 C 0.09841(19) 1.4938(6) -0.5622(6) 0.0382(13) Uani 1 1 d
H1A H 0.4575 1.4173 -0.6022 0.050 Uiso 1 1 d
H2A H 0.0372 1.3921 -0.5891 0.050 Uiso 1 1 d
H3A H -0.2338 1.3104 -0.8154 0.050 Uiso 1 1 d
H4A H -0.3289 1.2576 -0.7200 0.050 Uiso 1 1 d
H4B H -0.0987 1.0349 -0.2988 0.050 Uiso 1 1 d
H6A H -0.2697 0.9836 -0.4376 0.050 Uiso 1 1 d
H7A H -0.1794 1.0240 -0.4826 0.050 Uiso 1 1 d
H8A H -0.4113 0.9976 -0.3528 0.050 Uiso 1 1 d
H9A H 0.4512 1.2657 -0.4822 0.050 Uiso 1 1 d
H10A H 0.3761 1.1976 -0.3588 0.050 Uiso 1 1 d
H12A H 0.3274 1.5907 -0.5076 0.050 Uiso 1 1 d
H13A H 0.3955 1.5988 -0.6269 0.050 Uiso 1 1 d
H14A H 0.2992 1.2855 -0.3137 0.050 Uiso 1 1 d
H14B H 0.2981 1.4464 -0.2894 0.050 Uiso 1 1 d
H15A H 0.2413 1.4804 -0.4887 0.050 Uiso 1 1 d
H15B H 0.2502 1.3011 -0.5056 0.050 Uiso 1 1 d
H16A H 0.2100 1.2811 -0.3148 0.050 Uiso 1 1 d
H16B H 0.2087 1.4371 -0.2799 0.050 Uiso 1 1 d
H17A H 0.0582 1.1839 -0.4556 0.050 Uiso 1 1 d
H18A H 0.1362 1.1815 -0.3761 0.050 Uiso 1 1 d
H20A H 0.1683 1.5665 -0.5182 0.050 Uiso 1 1 d
H21A H 0.0870 1.5661 -0.6114 0.050 Uiso 1 1 d

loop_
_atom_site_aniso_label
_atom_site_aniso_U_11
_atom_site_aniso_U_22
_atom_site_aniso_U_33
_atom_site_aniso_U_23
_atom_site_aniso_U_13
_atom_site_aniso_U_12
Zn1 0.0149(3) 0.0194(3) 0.0206(3) 0.0010(2) 0.0018(2) 0.00131(17)
Zn2 0.0164(3) 0.0352(3) 0.0211(3) 0.0007(2) 0.0018(2) -0.00110(19)
P1 0.0189(5) 0.0178(5) 0.0176(6) -0.0015(4) 0.0019(4) 0.0028(4)
P2 0.0207(6) 0.0324(7) 0.0174(6) -0.0006(5) 0.0028(5) -0.0034(4)
O1 0.0322(17) 0.0188(16) 0.0269(19) 0.0059(13) 0.0060(14) 0.0017(12)
O2 0.0278(17) 0.0277(17) 0.0157(16) 0.0010(13) -0.0010(13) -0.0090(12)
O3 0.0354(19) 0.034(2) 0.037(2) -0.0080(16) 0.0017(16) 0.0199(15)
O4 0.037(2) 0.035(2) 0.048(2) -0.0039(17) 0.0063(18) -0.0136(15)
O5 0.0296(18) 0.0321(19) 0.0208(17) 0.0059(14) -0.0007(14) -0.0004(13)
O6 0.0265(17) 0.045(2) 0.037(2) -0.0100(17) 0.0035(15) -0.0112(15)
O7 0.0354(19) 0.045(2) 0.0171(17) 0.0036(16) 0.0035(15) 0.0135(15)
O8 0.0307(19) 0.047(2) 0.050(2) 0.0142(19) 0.0151(17) 0.0071(16)
O9 0.0152(16) 0.044(2) 0.052(2) 0.0018(19) 0.0036(16) 0.0008(14)
O10 0.0163(17) 0.057(2) 0.043(2) -0.0003(18) 0.0038(16) -0.0018(14)
O11 0.030(2) 0.071(3) 0.054(3) 0.020(2) 0.0096(19) -0.0054(18)
O12 0.027(2) 0.085(3) 0.060(3) 0.023(3) 0.016(2) 0.003(2)
N1 0.030(3) 0.103(5) 0.048(3) -0.031(3) 0.017(2) -0.019(3)
N2 0.024(2) 0.048(3) 0.039(3) -0.012(2) -0.0029(19) -0.0005(18)
C1 0.021(2) 0.050(3) 0.027(3) -0.004(2) 0.006(2) -0.003(2)
C2 0.012(2) 0.037(3) 0.035(3) 0.000(2) 0.0055(19) -0.0036(17)
C3 0.028(3) 0.050(3) 0.047(4) 0.015(3) 0.000(2) -0.004(2)
C4 0.020(2) 0.053(4) 0.047(3) 0.014(3) 0.003(2) 0.000(2)
C5 0.017(2) 0.045(3) 0.033(3) -0.007(2) 0.002(2) -0.0064(19)
C6 0.030(3) 0.041(3) 0.033(3) 0.005(2) 0.004(2) 0.001(2)
C7 0.028(3) 0.045(3) 0.034(3) 0.003(2) 0.003(2) 0.008(2)
C8 0.020(2) 0.041(3) 0.042(3) -0.005(2) 0.001(2) -0.003(2)
C9 0.018(3) 0.131(8) 0.069(5) -0.038(5) -0.006(3) 0.025(4)
C10 0.045(3) 0.070(5) 0.036(3) -0.002(3) 0.000(3) 0.006(3)
C11 0.024(3) 0.049(3) 0.035(3) -0.007(3) 0.002(2) -0.004(2)
C12 0.039(3) 0.047(4) 0.064(4) 0.004(3) 0.014(3) 0.002(3)
C13 0.070(5) 0.075(5) 0.058(5) -0.006(4) 0.025(4) -0.026(4)
C14 0.018(3) 0.076(4) 0.059(4) 0.015(4) -0.002(3) 0.001(2)
C15 0.026(3) 0.057(4) 0.051(4) -0.002(3) 0.004(2) 0.002(2)
C16 0.023(3) 0.081(5) 0.045(4) 0.009(3) -0.002(2) -0.003(3)
C17 0.035(3) 0.039(3) 0.052(4) -0.009(3) 0.009(3) -0.012(2)
C18 0.025(2) 0.034(3) 0.066(4) 0.006(3) 0.007(3) 0.000(2)
C19 0.017(2) 0.042(3) 0.035(3) -0.003(2) 0.000(2) 0.0000(19)
C20 0.028(3) 0.046(3) 0.043(3) 0.001(3) 0.001(2) -0.013(2)
C21 0.035(3) 0.041(3) 0.038(3) 0.001(2) -0.002(2) 0.007(2)

loop_
_atom_type_symbol
_atom_type_description
_atom_type_scat_dispersion_real
_atom_type_scat_dispersion_imag
_atom_type_scat_source
C C 0.0033 0.0016 'International Tables Vol C Tables 4.2.6.8 and 6.1.1.4'
H H 0.0000 0.0000 'International Tables Vol C Tables 4.2.6.8 and 6.1.1.4'
N N 0.0061 0.0033 'International Tables Vol C Tables 4.2.6.8 and 6.1.1.4'
O O 0.0106 0.0060 'International Tables Vol C Tables 4.2.6.8 and 6.1.1.4'
P P 0.1023 0.0942 'International Tables Vol C Tables 4.2.6.8 and 6.1.1.4'
Zn Zn 0.2839 1.4301 'International Tables Vol C Tables 4.2.6.8 and 6.1.1.4'

loop_
_geom_angle_atom_site_label_1
_geom_angle_atom_site_label_2
_geom_angle_atom_site_label_3
_geom_angle
_geom_angle_site_symmetry_1
_geom_angle_site_symmetry_3
O3 Zn1 O2 108.77(16) . .
O3 Zn1 O9 105.55(16) . .
O2 Zn1 O9 122.51(14) . .
O3 Zn1 O1 111.97(14) . .
O2 Zn1 O1 98.31(13) . .
O9 Zn1 O1 109.70(15) . .
O6 Zn2 O5 114.50(14) . .
O6 Zn2 O7 116.52(17) . .
O5 Zn2 O7 100.53(14) . .
O6 Zn2 O10 102.39(15) . .
O5 Zn2 O10 113.55(16) . .
O7 Zn2 O10 109.77(15) . .
O3 P1 O1 113.0(2) 3_574 .
O3 P1 O2 108.85(19) 3_574 4_586
O1 P1 O2 110.53(18) . 4_586
O3 P1 O4 108.1(2) 3_574 .
O1 P1 O4 108.7(2) . .
O2 P1 O4 107.5(2) 4_586 .
O6 P2 O5 113.7(2) 3_474 .
O6 P2 O7 107.25(19) 3_474 4_586
O5 P2 O7 111.5(2) . 4_586
O6 P2 O8 106.9(2) 3_474 .
O5 P2 O8 107.8(2) . .
O7 P2 O8 109.6(2) 4_586 .
P1 O1 Zn1 125.45(19) . .
P1 O2 Zn1 127.29(18) 4_585 .
P1 O3 Zn1 155.2(2) 3_574 .
P2 O5 Zn2 128.7(2) . .
P2 O6 Zn2 139.3(2) 3_474 .
P2 O7 Zn2 129.8(2) 4_585 .
C1 O9 Zn1 127.8(3) . .
C8 O10 Zn2 127.7(4) . .
C9 N1 C13 122.2(6) . .
C17 N2 C21 122.2(5) . .
O11 C1 O9 126.1(5) . .
O11 C1 C2 119.1(5) . .
O9 C1 C2 114.7(5) . .
C7 C2 C3 119.5(4) . .
C7 C2 C1 122.0(5) . .
C3 C2 C1 118.5(5) . .
C4 C3 C2 120.2(5) . .
C3 C4 C5 120.1(5) . .
C6 C5 C4 119.4(4) . .
C6 C5 C8 120.3(5) . .
C4 C5 C8 120.3(5) . .
C7 C6 C5 120.5(5) . .
C2 C7 C6 120.2(5) . .
O12 C8 O10 126.1(5) . .
O12 C8 C5 118.4(5) . .
O10 C8 C5 115.6(5) . .
N1 C9 C10 120.0(6) . .
C11 C10 C9 120.7(7) . .
C10 C11 C12 117.3(5) . .
C10 C11 C14 120.3(6) . .
C12 C11 C14 122.4(5) . .
C13 C12 C11 120.2(6) . .
N1 C13 C12 119.6(7) . .
C15 C14 C11 114.9(6) . .
C14 C15 C16 110.1(6) . .
C19 C16 C15 114.8(5) . .
N2 C17 C18 119.8(5) . .
C17 C18 C19 121.2(5) . .
C18 C19 C20 118.5(5) . .
C18 C19 C16 120.4(5) . .
C20 C19 C16 121.1(5) . .
C21 C20 C19 118.9(5) . .
N2 C21 C20 119.4(5) . .

loop_
_geom_bond_atom_site_label_1
_geom_bond_atom_site_label_2
_geom_bond_distance
_geom_bond_site_symmetry_2
Zn1 O3 1.911(3) .
Zn1 O2 1.926(3) .
Zn1 O9 1.948(3) .
Zn1 O1 1.949(3) .
Zn2 O6 1.925(3) .
Zn2 O5 1.927(3) .
Zn2 O7 1.938(3) .
Zn2 O10 1.956(3) .
P1 O3 1.494(3) 3_574
P1 O1 1.514(3) .
P1 O2 1.541(3) 4_586
P1 O4 1.584(3) .
P2 O6 1.512(3) 3_474
P2 O5 1.518(3) .
P2 O7 1.521(4) 4_586
P2 O8 1.574(4) .
O2 P1 1.541(3) 4_585
O3 P1 1.494(3) 3_574
O6 P2 1.512(3) 3_474
O7 P2 1.521(4) 4_585
O9 C1 1.257(6) .
O10 C8 1.271(6) .
O11 C1 1.238(6) .
O12 C8 1.234(7) .
N1 C9 1.300(10) .
N1 C13 1.330(10) .
N2 C17 1.338(8) .
N2 C21 1.346(7) .
C1 C2 1.512(6) .
C2 C7 1.383(7) .
C2 C3 1.404(7) .
C3 C4 1.382(7) .
C4 C5 1.398(7) .
C5 C6 1.389(7) .
C5 C8 1.516(6) .
C6 C7 1.388(7) .
C9 C10 1.373(9) .
C10 C11 1.369(8) .
C11 C12 1.379(8) .
C11 C14 1.513(7) .
C12 C13 1.371(9) .
C14 C15 1.512(8) .
C15 C16 1.536(8) .
C16 C19 1.513(7) .
C17 C18 1.360(7) .
C18 C19 1.368(7) .
C19 C20 1.405(8) .
C20 C21 1.392(7) .
